data_4302449
loop_
_publ_author_name
'Priyabrata Banerjee'
'Stephen Sproules'
'Thomas Weyherm\"uller'
'Serena DeBeer George'
'Karl Wieghardt'

_publ_section_title
;
Electronic Structure of the [Tris(dithiolene)chromium]z (z= 0, 1-, 2-,
3-) Electron Transfer Series and Their Manganese(IV) Analogues. An X-ray
Absorption Spectroscopic and Density Functional Theoretical Study
;
_journal_name_full 'Inorganic Chemistry'
_journal_page_first 5829
_journal_page_last 5847
_journal_paper_doi 10.1021/ic900154v
_journal_volume 48
_journal_year 2009
_chemical_formula_moiety '2 (C8 H20 N), (C18 H6 Cl6 Mn S6)'
_chemical_formula_sum 'C34 H46 Cl6 Mn N2 S6'
_chemical_formula_weight 942.73
_chemical_name_systematic
; 
 ? 
;
_space_group_IT_number 2
_symmetry_cell_setting triclinic
_symmetry_space_group_name_Hall '-P 1'
_symmetry_space_group_name_H-M 'P -1'
_atom_sites_solution_hydrogens geom
_atom_sites_solution_primary direct
_atom_sites_solution_secondary difmap
_audit_creation_method SHELXL-97
_cell_angle_alpha 106.063(6)
_cell_angle_beta 92.213(6)
_cell_angle_gamma 107.845(4)
_cell_formula_units_Z 2
_cell_length_a 10.9062(8)
_cell_length_b 12.2670(9)
_cell_length_c 16.8812(8)
_cell_measurement_temperature 100(2)
_cell_volume 2047.0(3)
_computing_cell_refinement 'Bruker AXS Collect Software'
_computing_data_collection 'Bruker AXS Collect Software'
_computing_data_reduction 'Bruker AXS Collect Software'
_computing_structure_refinement 'SHELXL-97 (Sheldrick, 1997)'
_computing_structure_solution 'SHELXS-97 (Sheldrick, 1990)'
_diffrn_ambient_temperature 100(2)
_diffrn_measured_fraction_theta_full 0.995
_diffrn_measured_fraction_theta_max 0.995
_diffrn_measurement_device_type 'Bruker-Nonius KappaCCD'
_diffrn_measurement_method '624 images at 1.0 deg. stepwise rotation in omega and phi, 20 sec./frame'
_diffrn_radiation_monochromator graphite
_diffrn_radiation_source 'rotating anode, 50 kV, 40 mA'
_diffrn_radiation_type MoK\a
_diffrn_radiation_wavelength 0.71073
_diffrn_reflns_av_R_equivalents 0.0472
_diffrn_reflns_av_sigmaI/netI 0.0541
_diffrn_reflns_limit_h_max 12
_diffrn_reflns_limit_h_min -12
_diffrn_reflns_limit_k_max 14
_diffrn_reflns_limit_k_min -14
_diffrn_reflns_limit_l_max 20
_diffrn_reflns_limit_l_min -19
_diffrn_reflns_number 22237
_diffrn_reflns_theta_full 25.00
_diffrn_reflns_theta_max 25.00
_diffrn_reflns_theta_min 3.00
_exptl_absorpt_coefficient_mu 1.049
_exptl_absorpt_correction_T_max 0.9397
_exptl_absorpt_correction_T_min 0.7794
_exptl_absorpt_correction_type multi-scan
_exptl_absorpt_process_details SADABS
_exptl_crystal_colour black
_exptl_crystal_density_diffrn 1.529
_exptl_crystal_density_method 'not measured'
_exptl_crystal_description 'opaque parallelepiped'
_exptl_crystal_F_000 974
_exptl_crystal_size_max 0.25
_exptl_crystal_size_mid 0.16
_exptl_crystal_size_min 0.06
_refine_diff_density_max 0.825
_refine_diff_density_min -0.823
_refine_diff_density_rms 0.087
_refine_ls_extinction_method none
_refine_ls_goodness_of_fit_ref 1.039
_refine_ls_hydrogen_treatment constr
_refine_ls_matrix_type full
_refine_ls_number_parameters 551
_refine_ls_number_reflns 7176
_refine_ls_number_restraints 427
_refine_ls_restrained_S_all 1.090
_refine_ls_R_factor_all 0.0911
_refine_ls_R_factor_gt 0.0628
_refine_ls_shift/su_max 0.000
_refine_ls_shift/su_mean 0.000
_refine_ls_structure_factor_coef Fsqd
_refine_ls_weighting_details 'calc w=1/[\s^2^(Fo^2^)+(0.0562P)^2^+6.6589P] where P=(Fo^2^+2Fc^2^)/3'
_refine_ls_weighting_scheme calc
_refine_ls_wR_factor_gt 0.1450
_refine_ls_wR_factor_ref 0.1643
_reflns_number_gt 5184
_reflns_number_total 7176
_reflns_threshold_expression >2sigma(I)
_cod_data_source_file ic900154v_si_002_2.cif
_cod_data_source_block 6
_cod_depositor_comments
;
The following automatic conversions were performed:
'_symmetry_cell_setting' value 'Triclinic' changed to 'triclinic'
according to '/home/saulius/struct/CIF-dictionaries/cif_core.dic'
dictionary named 'cif_core.dic' version 2.4.1 from
2010-06-29.

'_exptl_absorpt_correction_type' value 'Multi-Scan' changed
to 'multi-scan' according to
'/home/saulius/struct/CIF-dictionaries/cif_core.dic' dictionary named
'cif_core.dic' version 2.4.1 from 2010-06-29.

Automatic conversion script
Id: cif_fix_enum 1527 2010-12-29 10:47:43Z saulius 
;
_cod_original_cell_volume 2047.0(2)
_cod_database_code 4302449

loop_
_symmetry_equiv_pos_as_xyz
'x, y, z'
'-x, -y, -z'

loop_
_atom_site_label
_atom_site_type_symbol
_atom_site_fract_x
_atom_site_fract_y
_atom_site_fract_z
_atom_site_U_iso_or_equiv
_atom_site_adp_type
_atom_site_occupancy
_atom_site_symmetry_multiplicity
_atom_site_calc_flag
_atom_site_refinement_flags
_atom_site_disorder_assembly
_atom_site_disorder_group
Mn1 Mn 0.68543(7) 0.38308(8) 0.21457(5) 0.0436(2) Uani 1 1 d D . .
S1 S 0.5649(5) 0.5029(6) 0.2862(5) 0.0480(11) Uani 0.50 1 d PDU A 1
S2 S 0.8658(2) 0.5616(3) 0.28129(19) 0.0395(5) Uani 0.50 1 d PDU A 1
Cl3 Cl 1.0592(3) 0.8212(3) 0.38650(19) 0.0579(8) Uani 0.50 1 d PDU A 1
Cl6 Cl 0.4676(3) 0.7217(3) 0.39528(19) 0.0498(7) Uani 0.50 1 d PDU A 1
C1 C 0.6746(11) 0.6518(7) 0.3406(6) 0.0315(19) Uani 0.50 1 d PDU A 1
C2 C 0.8098(11) 0.6728(9) 0.3380(7) 0.034(2) Uani 0.50 1 d PDU A 1
C3 C 0.8917(10) 0.7900(9) 0.3829(7) 0.049(2) Uani 0.50 1 d PDU A 1
C4 C 0.8438(13) 0.8809(11) 0.4220(8) 0.056(3) Uani 0.50 1 d PDU A 1
H4 H 0.9028 0.9603 0.4458 0.067 Uiso 0.50 1 calc PR A 1
C5 C 0.7185(11) 0.8603(9) 0.4270(7) 0.055(2) Uani 0.50 1 d PDU A 1
H5 H 0.6872 0.9210 0.4583 0.065 Uiso 0.50 1 calc PR A 1
C6 C 0.6332(10) 0.7434(8) 0.3837(7) 0.045(2) Uani 0.50 1 d PDU A 1
S1X S 0.6039(5) 0.5173(6) 0.2989(5) 0.0480(11) Uani 0.50 1 d PDU A 2
S2X S 0.8937(2) 0.5098(3) 0.25034(19) 0.0395(5) Uani 0.50 1 d PDU A 2
Cl3X Cl 1.1352(3) 0.7376(3) 0.3348(2) 0.0783(12) Uani 0.50 1 d PDU A 2
Cl6X Cl 0.5922(5) 0.7452(3) 0.4305(2) 0.0744(11) Uani 0.50 1 d PDU A 2
C1X C 0.7518(11) 0.6400(9) 0.3416(7) 0.037(2) Uani 0.50 1 d PDU A 2
C2X C 0.8732(10) 0.6332(9) 0.3196(7) 0.041(2) Uani 0.50 1 d PDU A 2
C3X C 0.9811(10) 0.7387(9) 0.3583(7) 0.053(2) Uani 0.50 1 d PDU A 2
C4X C 0.9651(13) 0.8406(10) 0.4117(8) 0.064(3) Uani 0.50 1 d PDU A 2
H4X H 1.0395 0.9105 0.4328 0.076 Uiso 0.50 1 calc PR A 2
C5X C 0.8530(13) 0.8456(11) 0.4346(9) 0.057(3) Uani 0.50 1 d PDU A 2
H5X H 0.8459 0.9149 0.4741 0.068 Uiso 0.50 1 calc PR A 2
C6X C 0.7426(10) 0.7420(9) 0.3974(6) 0.048(2) Uani 0.50 1 d PDU A 2
S11 S 0.48238(11) 0.23388(12) 0.18114(8) 0.0353(3) Uani 1 1 d . A .
S12 S 0.72838(14) 0.29786(16) 0.31577(9) 0.0531(4) Uani 1 1 d . A .
Cl13 Cl 0.70908(18) 0.15149(18) 0.44466(10) 0.0692(5) Uani 1 1 d . A .
Cl16 Cl 0.22508(13) 0.02260(14) 0.18518(9) 0.0538(4) Uani 1 1 d . . .
C11 C 0.4742(5) 0.1584(5) 0.2563(3) 0.0369(12) Uani 1 1 d . . .
C12 C 0.5833(5) 0.1855(5) 0.3151(3) 0.0399(13) Uani 1 1 d . A .
C13 C 0.5735(6) 0.1201(6) 0.3721(3) 0.0503(15) Uani 1 1 d . . .
C14 C 0.4622(7) 0.0301(6) 0.3727(4) 0.0591(17) Uani 1 1 d . A .
H14 H 0.4591 -0.0125 0.4123 0.071 Uiso 1 1 calc R . .
C15 C 0.3545(6) 0.0016(6) 0.3154(4) 0.0549(16) Uani 1 1 d . . .
H15 H 0.2766 -0.0605 0.3151 0.066 Uiso 1 1 calc R A .
C16 C 0.3620(5) 0.0651(5) 0.2586(3) 0.0434(13) Uani 1 1 d . A .
S21 S 0.63938(12) 0.44237(14) 0.10084(9) 0.0443(4) Uani 1 1 d . A .
S22 S 0.80511(14) 0.28133(18) 0.13252(10) 0.0598(5) Uani 1 1 d . A .
Cl23 Cl 0.99667(13) 0.22026(13) 0.00376(9) 0.0468(4) Uani 1 1 d . A .
Cl26 Cl 0.67315(14) 0.53482(12) -0.05696(9) 0.0471(4) Uani 1 1 d . . .
C21 C 0.7495(5) 0.4081(5) 0.0324(3) 0.0387(12) Uani 1 1 d . . .
C22 C 0.8233(5) 0.3375(5) 0.0467(3) 0.0389(13) Uani 1 1 d . A .
C23 C 0.9078(5) 0.3102(5) -0.0105(3) 0.0397(13) Uani 1 1 d . . .
C24 C 0.9223(5) 0.3528(5) -0.0788(3) 0.0458(14) Uani 1 1 d . A .
H24 H 0.9813 0.3341 -0.1160 0.055 Uiso 1 1 calc R . .
C25 C 0.8506(5) 0.4224(5) -0.0922(3) 0.0433(13) Uani 1 1 d . . .
H25 H 0.8594 0.4517 -0.1389 0.052 Uiso 1 1 calc R A .
C26 C 0.7656(5) 0.4496(5) -0.0371(3) 0.0404(13) Uani 1 1 d . A .
N30 N -0.3472(4) -0.1341(3) 0.1249(2) 0.0364(10) Uani 1 1 d D . .
C31 C -0.4330(6) -0.2549(5) 0.1293(3) 0.0487(15) Uani 1 1 d D . .
H31A H -0.3787 -0.3065 0.1288 0.058 Uiso 1 1 calc R . .
H31B H -0.4982 -0.2936 0.0788 0.058 Uiso 1 1 calc R . .
C32 C -0.5035(7) -0.2489(6) 0.2052(4) 0.070(2) Uani 1 1 d D . .
H32A H -0.4411 -0.2014 0.2554 0.105 Uiso 1 1 calc R . .
H32B H -0.5454 -0.3303 0.2083 0.105 Uiso 1 1 calc R . .
H32C H -0.5697 -0.2110 0.2011 0.105 Uiso 1 1 calc R . .
C33 C -0.4265(5) -0.0506(5) 0.1287(4) 0.0479(14) Uani 1 1 d D . .
H33A H -0.4529 -0.0304 0.1849 0.057 Uiso 1 1 calc R . .
H33B H -0.3701 0.0251 0.1210 0.057 Uiso 1 1 calc R . .
C34 C -0.5464(5) -0.1001(6) 0.0655(4) 0.0566(17) Uani 1 1 d D . .
H34A H -0.5226 -0.1261 0.0097 0.085 Uiso 1 1 calc R . .
H34B H -0.5861 -0.0377 0.0685 0.085 Uiso 1 1 calc R . .
H34C H -0.6086 -0.1689 0.0771 0.085 Uiso 1 1 calc R . .
C35 C -0.2375(5) -0.0728(5) 0.1959(3) 0.0476(14) Uani 1 1 d D . .
H35A H -0.2750 -0.0575 0.2488 0.057 Uiso 1 1 calc R . .
H35B H -0.1865 0.0062 0.1904 0.057 Uiso 1 1 calc R . .
C36 C -0.1458(6) -0.1427(6) 0.2013(4) 0.0569(16) Uani 1 1 d D . .
H36A H -0.1956 -0.2227 0.2041 0.085 Uiso 1 1 calc R . .
H36B H -0.0818 -0.0998 0.2514 0.085 Uiso 1 1 calc R . .
H36C H -0.1007 -0.1508 0.1520 0.085 Uiso 1 1 calc R . .
C37 C -0.2945(5) -0.1593(5) 0.0422(3) 0.0432(13) Uani 1 1 d D . .
H37A H -0.2502 -0.2194 0.0398 0.052 Uiso 1 1 calc R . .
H37B H -0.3686 -0.1956 -0.0031 0.052 Uiso 1 1 calc R . .
C38 C -0.2003(6) -0.0503(5) 0.0264(4) 0.0527(15) Uani 1 1 d D . .
H38A H -0.2423 0.0107 0.0297 0.079 Uiso 1 1 calc R . .
H38B H -0.1746 -0.0738 -0.0291 0.079 Uiso 1 1 calc R . .
H38C H -0.1231 -0.0172 0.0683 0.079 Uiso 1 1 calc R . .
N40X N 0.1896(9) 0.3887(7) 0.3499(5) 0.047(2) Uani 0.50 1 d PD B 2
C41X C 0.0690(12) 0.2938(11) 0.3614(10) 0.078(3) Uani 0.50 1 d PD B 2
H41A H 0.0348 0.3295 0.4121 0.093 Uiso 0.50 1 calc PR B 2
H41B H 0.0012 0.2703 0.3134 0.093 Uiso 0.50 1 calc PR B 2
C42X C 0.0943(17) 0.1829(12) 0.3689(14) 0.079(4) Uani 0.50 1 d PD B 2
H42A H 0.0131 0.1249 0.3748 0.119 Uiso 0.50 1 calc PR B 2
H42B H 0.1582 0.2047 0.4179 0.119 Uiso 0.50 1 calc PR B 2
H42C H 0.1282 0.1469 0.3190 0.119 Uiso 0.50 1 calc PR B 2
C43X C 0.1462(12) 0.4912(10) 0.3411(10) 0.080(3) Uani 0.50 1 d PD B 2
H43A H 0.0726 0.4581 0.2955 0.096 Uiso 0.50 1 calc PR B 2
H43B H 0.1128 0.5237 0.3930 0.096 Uiso 0.50 1 calc PR B 2
C44X C 0.2465(14) 0.5939(11) 0.3237(9) 0.072(3) Uani 0.50 1 d PD B 2
H44A H 0.2070 0.6537 0.3183 0.108 Uiso 0.50 1 calc PR B 2
H44B H 0.2797 0.5640 0.2719 0.108 Uiso 0.50 1 calc PR B 2
H44C H 0.3182 0.6310 0.3697 0.108 Uiso 0.50 1 calc PR B 2
C45X C 0.3032(11) 0.4352(13) 0.4180(6) 0.069(3) Uani 0.50 1 d PD B 2
H45A H 0.3272 0.3661 0.4243 0.083 Uiso 0.50 1 calc PR B 2
H45B H 0.3784 0.4881 0.4005 0.083 Uiso 0.50 1 calc PR B 2
C46X C 0.2799(19) 0.5036(17) 0.5013(7) 0.105(5) Uani 0.50 1 d PD B 2
H46A H 0.3587 0.5309 0.5413 0.157 Uiso 0.50 1 calc PR B 2
H46B H 0.2080 0.4512 0.5206 0.157 Uiso 0.50 1 calc PR B 2
H46C H 0.2579 0.5733 0.4964 0.157 Uiso 0.50 1 calc PR B 2
C47X C 0.2387(10) 0.3303(11) 0.2724(6) 0.057(2) Uani 0.50 1 d PD B 2
H47A H 0.3165 0.3905 0.2633 0.068 Uiso 0.50 1 calc PR B 2
H47B H 0.2661 0.2647 0.2821 0.068 Uiso 0.50 1 calc PR B 2
C48X C 0.1425(12) 0.2796(13) 0.1948(7) 0.066(3) Uani 0.50 1 d PD B 2
H48A H 0.1829 0.2449 0.1478 0.099 Uiso 0.50 1 calc PR B 2
H48B H 0.1153 0.3437 0.1840 0.099 Uiso 0.50 1 calc PR B 2
H48C H 0.0665 0.2170 0.2020 0.099 Uiso 0.50 1 calc PR B 2
N40 N 0.1637(8) 0.3547(8) 0.3788(5) 0.047(2) Uani 0.50 1 d PD C 1
C41 C 0.0668(13) 0.2688(11) 0.4141(9) 0.078(3) Uani 0.50 1 d PD C 1
H41C H 0.0998 0.2844 0.4730 0.093 Uiso 0.50 1 calc PR C 1
H41D H -0.0162 0.2858 0.4129 0.093 Uiso 0.50 1 calc PR C 1
C42 C 0.0403(19) 0.1382(11) 0.3689(14) 0.079(4) Uani 0.50 1 d PD C 1
H42D H -0.0236 0.0888 0.3950 0.119 Uiso 0.50 1 calc PR C 1
H42E H 0.1212 0.1194 0.3714 0.119 Uiso 0.50 1 calc PR C 1
H42F H 0.0061 0.1211 0.3106 0.119 Uiso 0.50 1 calc PR C 1
C43 C 0.1865(12) 0.4809(10) 0.4353(9) 0.080(3) Uani 0.50 1 d PD C 1
H43C H 0.2382 0.4913 0.4880 0.096 Uiso 0.50 1 calc PR C 1
H43D H 0.2400 0.5383 0.4088 0.096 Uiso 0.50 1 calc PR C 1
C44 C 0.0677(13) 0.5152(13) 0.4564(8) 0.072(3) Uani 0.50 1 d PD C 1
H44D H 0.0945 0.5989 0.4918 0.108 Uiso 0.50 1 calc PR C 1
H44E H 0.0160 0.4626 0.4860 0.108 Uiso 0.50 1 calc PR C 1
H44F H 0.0154 0.5062 0.4050 0.108 Uiso 0.50 1 calc PR C 1
C45 C 0.2909(11) 0.3333(13) 0.3684(7) 0.069(3) Uani 0.50 1 d PD C 1
H45C H 0.2739 0.2546 0.3258 0.083 Uiso 0.50 1 calc PR C 1
H45D H 0.3459 0.3954 0.3460 0.083 Uiso 0.50 1 calc PR C 1
C46 C 0.3678(18) 0.3339(18) 0.4439(8) 0.105(5) Uani 0.50 1 d PD C 1
H46D H 0.4493 0.3208 0.4292 0.157 Uiso 0.50 1 calc PR C 1
H46E H 0.3173 0.2697 0.4653 0.157 Uiso 0.50 1 calc PR C 1
H46F H 0.3871 0.4117 0.4868 0.157 Uiso 0.50 1 calc PR C 1
C47 C 0.0971(10) 0.3374(10) 0.2933(6) 0.057(2) Uani 0.50 1 d PD C 1
H47C H 0.0664 0.2504 0.2625 0.068 Uiso 0.50 1 calc PR C 1
H47D H 0.0194 0.3628 0.3007 0.068 Uiso 0.50 1 calc PR C 1
C48 C 0.1782(12) 0.4037(13) 0.2401(8) 0.066(3) Uani 0.50 1 d PD C 1
H48D H 0.1257 0.3873 0.1870 0.099 Uiso 0.50 1 calc PR C 1
H48E H 0.2535 0.3767 0.2296 0.099 Uiso 0.50 1 calc PR C 1
H48F H 0.2082 0.4902 0.2691 0.099 Uiso 0.50 1 calc PR C 1

loop_
_atom_site_aniso_label
_atom_site_aniso_U_11
_atom_site_aniso_U_22
_atom_site_aniso_U_33
_atom_site_aniso_U_23
_atom_site_aniso_U_13
_atom_site_aniso_U_12
Mn1 0.0232(4) 0.0570(6) 0.0404(5) 0.0142(4) -0.0023(3) 0.0006(4)
S1 0.062(3) 0.0259(14) 0.027(2) -0.0120(10) -0.007(2) -0.0074(19)
S2 0.0252(10) 0.0356(14) 0.0468(14) 0.0027(10) -0.0002(9) 0.0043(9)
Cl3 0.0366(15) 0.0592(19) 0.0512(17) 0.0123(14) -0.0056(13) -0.0163(14)
Cl6 0.0567(17) 0.0425(15) 0.0524(17) 0.0092(13) 0.0254(14) 0.0220(13)
C1 0.040(4) 0.028(3) 0.021(3) 0.006(3) 0.007(3) 0.005(3)
C2 0.037(4) 0.035(4) 0.025(3) 0.015(3) 0.004(3) 0.002(3)
C3 0.055(4) 0.043(4) 0.039(4) 0.016(3) -0.001(3) 0.000(3)
C4 0.071(4) 0.041(4) 0.042(4) 0.008(4) 0.000(4) 0.005(4)
C5 0.065(4) 0.042(4) 0.044(4) 0.002(4) 0.012(4) 0.009(4)
C6 0.053(4) 0.040(4) 0.036(4) 0.007(4) 0.018(4) 0.009(4)
S1X 0.062(3) 0.0259(14) 0.027(2) -0.0120(10) -0.007(2) -0.0074(19)
S2X 0.0252(10) 0.0356(14) 0.0468(14) 0.0027(10) -0.0002(9) 0.0043(9)
Cl3X 0.067(2) 0.0538(19) 0.084(2) 0.0346(18) -0.0304(18) -0.0297(17)
Cl6X 0.132(3) 0.059(2) 0.0421(18) 0.0002(15) 0.012(2) 0.058(2)
C1X 0.049(5) 0.033(4) 0.029(4) 0.010(3) -0.004(4) 0.012(4)
C2X 0.045(4) 0.034(4) 0.043(4) 0.019(3) -0.009(4) 0.009(4)
C3X 0.060(5) 0.040(4) 0.048(4) 0.018(4) -0.011(4) 0.000(4)
C4X 0.074(5) 0.045(4) 0.053(4) 0.014(4) -0.007(4) -0.003(4)
C5X 0.079(4) 0.041(4) 0.043(4) 0.014(4) -0.006(4) 0.010(4)
C6X 0.064(4) 0.040(3) 0.036(3) 0.012(3) 0.000(3) 0.011(3)
S11 0.0239(6) 0.0399(7) 0.0349(7) 0.0036(5) 0.0020(5) 0.0075(5)
S12 0.0322(7) 0.0798(11) 0.0444(8) 0.0240(8) -0.0020(6) 0.0106(7)
Cl13 0.0767(12) 0.0862(13) 0.0455(9) 0.0217(8) -0.0037(8) 0.0281(10)
Cl16 0.0332(7) 0.0617(9) 0.0552(9) 0.0141(7) 0.0082(6) 0.0028(7)
C11 0.036(3) 0.041(3) 0.032(3) 0.004(2) 0.012(2) 0.015(2)
C12 0.041(3) 0.048(3) 0.028(3) 0.003(2) 0.009(2) 0.019(3)
C13 0.058(4) 0.056(4) 0.034(3) 0.006(3) 0.010(3) 0.023(3)
C14 0.074(5) 0.064(4) 0.041(3) 0.020(3) 0.015(3) 0.021(4)
C15 0.056(4) 0.056(4) 0.053(4) 0.018(3) 0.025(3) 0.015(3)
C16 0.041(3) 0.049(3) 0.036(3) 0.003(3) 0.012(2) 0.018(3)
S21 0.0267(6) 0.0606(9) 0.0457(8) 0.0176(7) 0.0057(6) 0.0133(6)
S22 0.0309(7) 0.1121(15) 0.0609(10) 0.0485(10) 0.0185(7) 0.0366(9)
Cl23 0.0339(7) 0.0569(9) 0.0461(8) 0.0104(6) 0.0098(6) 0.0142(6)
Cl26 0.0482(8) 0.0351(7) 0.0516(8) 0.0106(6) 0.0059(6) 0.0072(6)
C21 0.023(2) 0.042(3) 0.040(3) 0.009(2) -0.001(2) -0.002(2)
C22 0.024(2) 0.049(3) 0.036(3) 0.010(2) 0.002(2) 0.003(2)
C23 0.026(3) 0.038(3) 0.041(3) 0.002(2) -0.001(2) 0.002(2)
C24 0.042(3) 0.046(3) 0.039(3) 0.007(3) 0.011(2) 0.003(3)
C25 0.045(3) 0.038(3) 0.037(3) 0.009(2) 0.006(2) 0.001(3)
C26 0.031(3) 0.032(3) 0.047(3) 0.007(2) -0.002(2) 0.000(2)
N30 0.034(2) 0.032(2) 0.035(2) -0.0003(18) 0.0093(18) 0.0076(19)
C31 0.050(3) 0.036(3) 0.045(3) 0.003(2) 0.012(3) 0.001(3)
C32 0.075(5) 0.047(4) 0.062(4) 0.004(3) 0.030(4) -0.007(3)
C33 0.038(3) 0.040(3) 0.055(4) 0.001(3) 0.011(3) 0.010(3)
C34 0.042(3) 0.063(4) 0.057(4) 0.001(3) 0.003(3) 0.022(3)
C35 0.045(3) 0.048(3) 0.035(3) 0.001(2) 0.004(2) 0.005(3)
C36 0.048(4) 0.079(5) 0.042(3) 0.016(3) 0.005(3) 0.022(3)
C37 0.042(3) 0.048(3) 0.034(3) 0.004(2) 0.007(2) 0.016(3)
C38 0.058(4) 0.063(4) 0.056(4) 0.030(3) 0.023(3) 0.033(3)
N40X 0.047(5) 0.061(6) 0.036(6) 0.008(4) 0.002(4) 0.028(4)
C41X 0.093(8) 0.106(9) 0.081(9) 0.056(7) 0.051(7) 0.069(7)
C42X 0.092(13) 0.053(10) 0.073(6) 0.012(8) 0.019(9) 0.004(8)
C43X 0.081(8) 0.075(7) 0.090(8) 0.016(6) 0.020(6) 0.041(6)
C44X 0.095(8) 0.075(7) 0.055(6) 0.010(5) 0.002(5) 0.050(6)
C45X 0.077(7) 0.083(7) 0.051(6) 0.007(5) 0.006(5) 0.045(6)
C46X 0.160(13) 0.127(11) 0.045(6) 0.003(6) -0.010(7) 0.096(10)
C47X 0.047(5) 0.057(5) 0.073(6) 0.016(5) 0.012(4) 0.027(4)
C48X 0.059(6) 0.084(7) 0.060(6) 0.044(5) 0.003(5) 0.014(6)
N40 0.047(5) 0.061(6) 0.036(6) 0.008(4) 0.002(4) 0.028(4)
C41 0.093(8) 0.106(9) 0.081(9) 0.056(7) 0.051(7) 0.069(7)
C42 0.092(13) 0.053(10) 0.073(6) 0.012(8) 0.019(9) 0.004(8)
C43 0.081(8) 0.075(7) 0.090(8) 0.016(6) 0.020(6) 0.041(6)
C44 0.095(8) 0.075(7) 0.055(6) 0.010(5) 0.002(5) 0.050(6)
C45 0.077(7) 0.083(7) 0.051(6) 0.007(5) 0.006(5) 0.045(6)
C46 0.160(13) 0.127(11) 0.045(6) 0.003(6) -0.010(7) 0.096(10)
C47 0.047(5) 0.057(5) 0.073(6) 0.016(5) 0.012(4) 0.027(4)
C48 0.059(6) 0.084(7) 0.060(6) 0.044(5) 0.003(5) 0.014(6)

loop_
_atom_type_symbol
_atom_type_description
_atom_type_scat_dispersion_real
_atom_type_scat_dispersion_imag
_atom_type_scat_source
C C 0.0033 0.0016 'International Tables Vol C Tables 4.2.6.8 and 6.1.1.4'
H H 0.0000 0.0000 'International Tables Vol C Tables 4.2.6.8 and 6.1.1.4'
N N 0.0061 0.0033 'International Tables Vol C Tables 4.2.6.8 and 6.1.1.4'
S S 0.1246 0.1234 'International Tables Vol C Tables 4.2.6.8 and 6.1.1.4'
Cl Cl 0.1484 0.1585 'International Tables Vol C Tables 4.2.6.8 and 6.1.1.4'
Mn Mn 0.3368 0.7283 'International Tables Vol C Tables 4.2.6.8 and 6.1.1.4'

loop_
_geom_angle_atom_site_label_1
_geom_angle_atom_site_label_2
_geom_angle_atom_site_label_3
_geom_angle
_geom_angle_site_symmetry_1
_geom_angle_site_symmetry_3
_geom_angle_publ_flag
S2X Mn1 S1X 93.47(14) . . ?
S2X Mn1 S22 75.33(9) . . ?
S1X Mn1 S22 168.26(17) . . ?
S2X Mn1 S21 96.02(9) . . ?
S1X Mn1 S21 90.9(3) . . ?
S22 Mn1 S21 86.81(6) . . ?
S2X Mn1 S11 172.40(10) . . ?
S1X Mn1 S11 91.61(14) . . ?
S22 Mn1 S11 99.89(6) . . ?
S21 Mn1 S11 89.55(5) . . ?
S2X Mn1 S12 87.25(9) . . ?
S1X Mn1 S12 96.0(3) . . ?
S22 Mn1 S12 87.09(6) . . ?
S21 Mn1 S12 172.12(7) . . ?
S11 Mn1 S12 86.59(6) . . ?
S2X Mn1 S1 102.92(14) . . ?
S1X Mn1 S1 10.3(2) . . ?
S22 Mn1 S1 172.3(3) . . ?
S21 Mn1 S1 85.9(3) . . ?
S11 Mn1 S1 82.59(13) . . ?
S12 Mn1 S1 100.4(3) . . ?
S2X Mn1 S2 20.65(8) . . ?
S1X Mn1 S2 72.83(14) . . ?
S22 Mn1 S2 95.92(9) . . ?
S21 Mn1 S2 95.71(9) . . ?
S11 Mn1 S2 163.60(9) . . ?
S12 Mn1 S2 89.87(9) . . ?
S1 Mn1 S2 82.30(14) . . ?
C1 S1 Mn1 109.4(4) . . ?
C2 S2 Mn1 109.7(3) . . ?
C6 C1 C2 119.5(9) . . ?
C6 C1 S1 123.1(9) . . ?
C2 C1 S1 117.4(7) . . ?
C3 C2 C1 115.3(11) . . ?
C3 C2 S2 123.7(9) . . ?
C1 C2 S2 121.0(7) . . ?
C4 C3 C2 122.6(11) . . ?
C4 C3 Cl3 119.4(8) . . ?
C2 C3 Cl3 118.1(9) . . ?
C5 C4 C3 121.9(11) . . ?
C4 C5 C6 116.9(11) . . ?
C1 C6 C5 123.5(10) . . ?
C1 C6 Cl6 122.1(8) . . ?
C5 C6 Cl6 114.2(8) . . ?
C1X S1X Mn1 99.6(4) . . ?
C2X S2X Mn1 101.1(4) . . ?
C6X C1X C2X 120.9(9) . . ?
C6X C1X S1X 117.3(9) . . ?
C2X C1X S1X 121.8(8) . . ?
C1X C2X C3X 114.9(11) . . ?
C1X C2X S2X 124.0(7) . . ?
C3X C2X S2X 121.1(9) . . ?
C4X C3X C2X 121.6(11) . . ?
C4X C3X Cl3X 120.6(8) . . ?
C2X C3X Cl3X 117.8(9) . . ?
C5X C4X C3X 123.6(11) . . ?
C4X C5X C6X 116.5(12) . . ?
C1X C6X C5X 122.4(11) . . ?
C1X C6X Cl6X 120.4(8) . . ?
C5X C6X Cl6X 117.1(8) . . ?
C11 S11 Mn1 105.63(18) . . ?
C12 S12 Mn1 105.97(19) . . ?
C16 C11 C12 116.9(5) . . ?
C16 C11 S11 122.1(4) . . ?
C12 C11 S11 120.9(4) . . ?
C13 C12 C11 118.9(5) . . ?
C13 C12 S12 120.7(4) . . ?
C11 C12 S12 120.3(4) . . ?
C14 C13 C12 122.5(6) . . ?
C14 C13 Cl13 118.1(5) . . ?
C12 C13 Cl13 119.4(5) . . ?
C13 C14 C15 119.5(6) . . ?
C16 C15 C14 118.9(6) . . ?
C15 C16 C11 123.2(5) . . ?
C15 C16 Cl16 117.2(5) . . ?
C11 C16 Cl16 119.5(4) . . ?
C21 S21 Mn1 104.94(19) . . ?
C22 S22 Mn1 105.0(2) . . ?
C26 C21 C22 118.6(5) . . ?
C26 C21 S21 121.2(4) . . ?
C22 C21 S21 120.2(4) . . ?
C23 C22 C21 118.3(5) . . ?
C23 C22 S22 121.3(4) . . ?
C21 C22 S22 120.4(4) . . ?
C24 C23 C22 122.0(5) . . ?
C24 C23 Cl23 118.5(4) . . ?
C22 C23 Cl23 119.5(4) . . ?
C25 C24 C23 119.4(5) . . ?
C24 C25 C26 119.6(5) . . ?
C25 C26 C21 122.1(5) . . ?
C25 C26 Cl26 118.6(4) . . ?
C21 C26 Cl26 119.3(4) . . ?
C35 N30 C31 112.4(4) . . ?
C35 N30 C37 110.6(4) . . ?
C31 N30 C37 105.8(4) . . ?
C35 N30 C33 107.3(4) . . ?
C31 N30 C33 110.2(4) . . ?
C37 N30 C33 110.6(4) . . ?
N30 C31 C32 114.4(4) . . ?
C34 C33 N30 115.1(4) . . ?
N30 C35 C36 114.8(4) . . ?
C38 C37 N30 114.8(4) . . ?
C45X N40X C47X 105.2(7) . . ?
C45X N40X C43X 110.1(8) . . ?
C47X N40X C43X 112.3(8) . . ?
C45X N40X C41X 116.0(9) . . ?
C47X N40X C41X 107.0(8) . . ?
C43X N40X C41X 106.3(7) . . ?
C42X C41X N40X 113.4(9) . . ?
C44X C43X N40X 116.8(9) . . ?
C46X C45X N40X 115.1(9) . . ?
C48X C47X N40X 115.1(8) . . ?
C45 N40 C41 115.6(9) . . ?
C45 N40 C43 109.9(8) . . ?
C41 N40 C43 107.4(8) . . ?
C45 N40 C47 108.1(7) . . ?
C41 N40 C47 105.1(8) . . ?
C43 N40 C47 110.6(8) . . ?
C42 C41 N40 114.5(9) . . ?
C44 C43 N40 116.9(9) . . ?
C46 C45 N40 117.4(10) . . ?
C48 C47 N40 116.3(8) . . ?

loop_
_geom_bond_atom_site_label_1
_geom_bond_atom_site_label_2
_geom_bond_distance
_geom_bond_site_symmetry_2
_geom_bond_publ_flag
Mn1 S2X 2.269(3) . ?
Mn1 S1X 2.286(5) . ?
Mn1 S22 2.3154(18) . ?
Mn1 S21 2.3216(17) . ?
Mn1 S11 2.3282(14) . ?
Mn1 S12 2.3360(18) . ?
Mn1 S1 2.382(5) . ?
Mn1 S2 2.399(3) . ?
S1 C1 1.805(9) . ?
S2 C2 1.728(12) . ?
Cl3 C3 1.743(11) . ?
Cl6 C6 1.770(11) . ?
C1 C6 1.370(12) . ?
C1 C2 1.421(15) . ?
C2 C3 1.413(12) . ?
C3 C4 1.389(16) . ?
C4 C5 1.321(18) . ?
C5 C6 1.417(13) . ?
S1X C1X 1.791(10) . ?
S2X C2X 1.719(12) . ?
Cl3X C3X 1.745(11) . ?
Cl6X C6X 1.762(11) . ?
C1X C6X 1.376(13) . ?
C1X C2X 1.410(15) . ?
C2X C3X 1.423(12) . ?
C3X C4X 1.388(15) . ?
C4X C5X 1.311(19) . ?
C5X C6X 1.422(13) . ?
S11 C11 1.756(6) . ?
S12 C12 1.748(6) . ?
Cl13 C13 1.756(6) . ?
Cl16 C16 1.750(6) . ?
C11 C16 1.407(7) . ?
C11 C12 1.412(7) . ?
C12 C13 1.402(8) . ?
C13 C14 1.370(9) . ?
C14 C15 1.383(9) . ?
C15 C16 1.383(8) . ?
S21 C21 1.762(5) . ?
S22 C22 1.762(6) . ?
Cl23 C23 1.732(6) . ?
Cl26 C26 1.743(6) . ?
C21 C26 1.399(8) . ?
C21 C22 1.409(8) . ?
C22 C23 1.405(7) . ?
C23 C24 1.387(8) . ?
C24 C25 1.377(8) . ?
C25 C26 1.386(8) . ?
N30 C35 1.508(6) . ?
N30 C31 1.514(6) . ?
N30 C37 1.519(6) . ?
N30 C33 1.520(6) . ?
C31 C32 1.516(7) . ?
C33 C34 1.505(7) . ?
C35 C36 1.519(7) . ?
C37 C38 1.514(7) . ?
N40X C45X 1.509(9) . ?
N40X C47X 1.510(9) . ?
N40X C43X 1.514(9) . ?
N40X C41X 1.527(9) . ?
C41X C42X 1.506(11) . ?
C43X C44X 1.501(10) . ?
C45X C46X 1.500(10) . ?
C47X C48X 1.498(10) . ?
N40 C45 1.497(9) . ?
N40 C41 1.516(9) . ?
N40 C43 1.516(9) . ?
N40 C47 1.521(9) . ?
C41 C42 1.502(11) . ?
C43 C44 1.506(10) . ?
C45 C46 1.496(10) . ?
C47 C48 1.508(10) . ?
